data_9000093
loop_
_publ_author_name
'Born, L.'
'Hellner, E.'

_publ_section_title
;
 A structural proposal for boulangerite
;
_journal_name_full 'American Mineralogist'
_journal_page_first 1266
_journal_page_last 1271
_journal_volume 45
_journal_year 1960
_chemical_compound_source 'Pribram, Bohemia'
_chemical_formula_sum 'Pb4.5 S11 Sb4.5'
_chemical_name_mineral Boulangerite
_space_group_IT_number 36
_symmetry_space_group_name_Hall 'B -2 -2b'
_symmetry_space_group_name_H-M 'B b 21 m'
_cell_angle_alpha 90
_cell_angle_beta 90
_cell_angle_gamma 90
_cell_length_a 42.28
_cell_length_b 23.46
_cell_length_c 8.07
_cell_formula_units_Z 8
_cell_volume 8004.543
_database_code_amcsd 0000096
_exptl_crystal_density_diffrn 3.042
_cod_original_cell_volume 8004.542
_cod_original_formula_sum 'Pb4.5 Sb4.5 S11'
_cod_database_code 9000093

loop_
_space_group_symop_operation_xyz
x,y,z
1/2+x,y,1/2+z
-x,1/2+y,z
1/2-x,1/2+y,1/2+z
x,y,-z
1/2+x,y,1/2-z
-x,1/2+y,-z
1/2-x,1/2+y,1/2-z

loop_
_atom_site_label
_atom_site_fract_x
_atom_site_fract_y
_atom_site_fract_z
_atom_site_occupancy
Pb1 0.30700 0.16000 0.25000 1.00000
Pb2 0.11700 0.49800 0.25000 1.00000
Pb3 0.20600 0.32300 0.25000 1.00000
Pb4 0.45800 0.43300 0.75000 0.50000
Sb4 0.45800 0.43300 0.75000 0.50000
Pb5 0.13200 0.09800 0.75000 0.50000
Sb5 0.13200 0.09800 0.75000 0.50000
Pb6 0.48600 0.12900 0.75000 0.50000
Sb6 0.48600 0.12900 0.75000 0.50000
Sb7 0.28700 0.46200 0.75000 1.00000
Sb8 0.04600 0.23200 0.25000 1.00000
Sb9a 0.38800 0.28300 0.75000 0.50000
Sb9b 0.37200 0.30700 0.75000 0.50000
S1 0.06900 0.01700 0.25000 1.00000
S2 0.24700 0.02800 0.25000 1.00000
S3 0.15600 0.17500 0.25000 1.00000
S4 0.42000 0.21900 0.25000 1.00000
S5 0.33000 0.37500 0.25000 1.00000
S6 0.37200 0.08800 0.75000 1.00000
S7 0.01400 0.13800 0.75000 1.00000
S8 0.27800 0.25100 0.75000 1.00000
S9 0.09600 0.29500 0.75000 1.00000
S10 0.18600 0.41500 0.75000 1.00000
S11 0.01300 0.44100 0.75000 1.00000

loop_
_cod_related_entry_id
_cod_related_entry_database
_cod_related_entry_code
1 AMCSD 0000096
